data_7228103
loop_
_publ_author_name
'Routaboul, Lucie'
'Tanabe, Iori'
'Santana, Juan Colon'
'Yuan, Minghui'
'Ghisolfi, Alessio'
'Garcia, William Serrano'
'Dowben, Peter A.'
'Doudin, Bernard'
'Braunstein, Pierre'

_publ_section_title
;
 Changes in molecular film metallicity with minor modifications of the
 constitutive quinonoid zwitterions
;
_journal_issue 35
_journal_name_full 'RSC Adv.'
_journal_page_first 21906
_journal_paper_doi 10.1039/C7RA01597F
_journal_volume 7
_journal_year 2017
_chemical_absolute_configuration ad
_chemical_formula_moiety 'C24 H26 N2 O2'
_chemical_formula_sum 'C24 H26 N2 O2'
_chemical_formula_weight 374.47
_chemical_name_systematic
;
 ?
;
_space_group_IT_number 4
_symmetry_cell_setting monoclinic
_symmetry_space_group_name_Hall 'P 2yb'
_symmetry_space_group_name_H-M 'P 1 21 1'
_atom_sites_solution_hydrogens geom
_atom_sites_solution_primary direct
_atom_sites_solution_secondary difmap
_audit_creation_method SHELXL-97
_audit_update_record
;
2017-02-07 deposited with the CCDC.
2017-04-07 downloaded from the CCDC.
;
_cell_angle_alpha 90.00
_cell_angle_beta 97.355(4)
_cell_angle_gamma 90.00
_cell_formula_units_Z 2
_cell_length_a 6.0492(4)
_cell_length_b 13.9149(9)
_cell_length_c 12.3077(8)
_cell_measurement_reflns_used 5226
_cell_measurement_temperature 173(2)
_cell_measurement_theta_max 66.00
_cell_measurement_theta_min 4.82
_cell_volume 1027.46(12)
_computing_cell_refinement 'Bruker SAINT'
_computing_data_collection 'Bruker APEX2'
_computing_data_reduction 'Bruker SAINT'
_computing_molecular_graphics 'Bruker SHELXTL'
_computing_publication_material 'Bruker SHELXTL'
_computing_structure_refinement 'SHELXL-97 (Sheldrick, 2008)'
_computing_structure_solution 'SHELXS-97 (Sheldrick, 2008)'
_diffrn_ambient_temperature 173(2)
_diffrn_measured_fraction_theta_full 0.964
_diffrn_measured_fraction_theta_max 0.964
_diffrn_measurement_device_type 'Bruker APEX-II CCD'
_diffrn_measurement_method '\f and \w scans'
_diffrn_radiation_monochromator mirror
_diffrn_radiation_source 'Cu-ImuS microfocus tube'
_diffrn_radiation_type CuK\a
_diffrn_radiation_wavelength 1.54178
_diffrn_reflns_av_R_equivalents 0.0379
_diffrn_reflns_av_sigmaI/netI 0.0499
_diffrn_reflns_limit_h_max 6
_diffrn_reflns_limit_h_min -7
_diffrn_reflns_limit_k_max 15
_diffrn_reflns_limit_k_min -16
_diffrn_reflns_limit_l_max 14
_diffrn_reflns_limit_l_min -13
_diffrn_reflns_number 6751
_diffrn_reflns_theta_full 66.35
_diffrn_reflns_theta_max 66.35
_diffrn_reflns_theta_min 4.82
_exptl_absorpt_coefficient_mu 0.609
_exptl_absorpt_correction_T_max 0.9702
_exptl_absorpt_correction_T_min 0.7505
_exptl_absorpt_correction_type multi-scan
_exptl_absorpt_process_details sadabs
_exptl_crystal_colour red
_exptl_crystal_density_diffrn 1.210
_exptl_crystal_density_method 'not measured'
_exptl_crystal_description plate
_exptl_crystal_F_000 400
_exptl_crystal_size_max 0.50
_exptl_crystal_size_mid 0.25
_exptl_crystal_size_min 0.05
_refine_diff_density_max 0.188
_refine_diff_density_min -0.167
_refine_diff_density_rms 0.038
_refine_ls_abs_structure_details 'Flack H D (1983), Acta Cryst. A39, 876-881'
_refine_ls_abs_structure_Flack -0.2(2)
_refine_ls_extinction_method none
_refine_ls_goodness_of_fit_ref 1.034
_refine_ls_hydrogen_treatment mixed
_refine_ls_matrix_type full
_refine_ls_number_parameters 263
_refine_ls_number_reflns 3057
_refine_ls_number_restraints 1
_refine_ls_restrained_S_all 1.033
_refine_ls_R_factor_all 0.0384
_refine_ls_R_factor_gt 0.0372
_refine_ls_shift/su_max 0.001
_refine_ls_shift/su_mean 0.000
_refine_ls_structure_factor_coef Fsqd
_refine_ls_weighting_details 'calc w=1/[\s^2^(Fo^2^)+(0.0659P)^2^+0.0872P] where P=(Fo^2^+2Fc^2^)/3'
_refine_ls_weighting_scheme calc
_refine_ls_wR_factor_gt 0.0983
_refine_ls_wR_factor_ref 0.0999
_reflns_number_gt 2947
_reflns_number_total 3057
_reflns_threshold_expression I>2\s(I)
_cod_data_source_file c7ra01597f2.cif
_cod_data_source_block pblr11080316
_cod_depositor_comments
;
The following automatic conversions were performed:

'_symmetry_cell_setting' value 'Monoclinic' changed to 'monoclinic'
according to
/home/data/users/saulius/crontab/automatic-downloads/rss-feeds/RSC/lib/dictionaries/cif_core.dic
dictionary named 'cif_core.dic' version 2.4.2 from 2011-04-26.

Automatic conversion script
Id: cif_fix_values 4973 2017-02-22 13:04:09Z antanas 
;
_cod_original_sg_symbol_Hall 'P 2yb '
_cod_original_sg_symbol_H-M 'P 21 '
_cod_database_code 7228103

loop_
_symmetry_equiv_pos_as_xyz
'x, y, z'
'-x, y+1/2, -z'

loop_
_atom_site_label
_atom_site_type_symbol
_atom_site_fract_x
_atom_site_fract_y
_atom_site_fract_z
_atom_site_U_iso_or_equiv
_atom_site_adp_type
_atom_site_occupancy
_atom_site_symmetry_multiplicity
_atom_site_calc_flag
_atom_site_refinement_flags
C1 C 0.2360(3) 0.88035(12) 0.87876(14) 0.0271(4) Uani 1 1 d .
H1 H 0.3612 0.8784 0.8394 0.033 Uiso 1 1 calc R
C2 C 0.0992(3) 0.80031(13) 0.88171(13) 0.0253(4) Uani 1 1 d .
C3 C -0.1042(3) 0.80129(13) 0.94421(14) 0.0266(4) Uani 1 1 d .
C4 C -0.1367(3) 0.88291(13) 1.00548(14) 0.0277(4) Uani 1 1 d .
H4 H -0.2551 0.8830 1.0493 0.033 Uiso 1 1 calc R
C5 C -0.0030(3) 0.96476(13) 1.00545(13) 0.0253(4) Uani 1 1 d .
C6 C 0.1875(3) 0.96298(13) 0.93392(13) 0.0243(4) Uani 1 1 d .
C7 C 0.2930(3) 0.69862(13) 0.75822(15) 0.0314(4) Uani 1 1 d .
H7 H 0.4391 0.7252 0.7924 0.038 Uiso 1 1 calc R
C8 C 0.2274(5) 0.74949(15) 0.64814(18) 0.0472(6) Uani 1 1 d .
H8A H 0.0818 0.7243 0.6140 0.057 Uiso 1 1 calc R
H8B H 0.2093 0.8190 0.6615 0.057 Uiso 1 1 calc R
C9 C 0.3980(7) 0.73601(19) 0.5692(3) 0.0808(10) Uani 1 1 d .
H9A H 0.5445 0.7573 0.6041 0.121 Uiso 1 1 calc R
H9B H 0.3543 0.7741 0.5030 0.121 Uiso 1 1 calc R
H9C H 0.4053 0.6679 0.5497 0.121 Uiso 1 1 calc R
C10 C 0.3185(3) 0.59099(13) 0.74463(14) 0.0299(4) Uani 1 1 d .
C11 C 0.5219(3) 0.54709(15) 0.77809(14) 0.0343(4) Uani 1 1 d .
H11 H 0.6435 0.5843 0.8118 0.041 Uiso 1 1 calc R
C12 C 0.5487(4) 0.44945(15) 0.76268(17) 0.0400(5) Uani 1 1 d .
H12 H 0.6886 0.4201 0.7857 0.048 Uiso 1 1 calc R
C13 C 0.3733(4) 0.39449(14) 0.71397(16) 0.0392(5) Uani 1 1 d .
H13 H 0.3927 0.3276 0.7027 0.047 Uiso 1 1 calc R
C14 C 0.1691(4) 0.43741(15) 0.68162(16) 0.0390(5) Uani 1 1 d .
H14 H 0.0476 0.3998 0.6487 0.047 Uiso 1 1 calc R
C15 C 0.1413(3) 0.53506(14) 0.69714(15) 0.0340(4) Uani 1 1 d .
H15 H 0.0004 0.5640 0.6752 0.041 Uiso 1 1 calc R
C16 C 0.4837(3) 1.06479(12) 0.87227(14) 0.0262(4) Uani 1 1 d .
H16 H 0.6103 1.0228 0.9035 0.031 Uiso 1 1 calc R
C17 C 0.5534(3) 1.17000(13) 0.89242(15) 0.0304(4) Uani 1 1 d .
H17A H 0.4281 1.2123 0.8633 0.036 Uiso 1 1 calc R
H17B H 0.5850 1.1813 0.9723 0.036 Uiso 1 1 calc R
C18 C 0.7583(3) 1.19673(14) 0.83895(17) 0.0356(4) Uani 1 1 d .
H18A H 0.8803 1.1525 0.8639 0.053 Uiso 1 1 calc R
H18B H 0.8034 1.2626 0.8594 0.053 Uiso 1 1 calc R
H18C H 0.7230 1.1923 0.7591 0.053 Uiso 1 1 calc R
C19 C 0.4320(3) 1.04323(13) 0.75080(14) 0.0279(4) Uani 1 1 d .
C20 C 0.5903(3) 0.99753(14) 0.69641(17) 0.0357(4) Uani 1 1 d .
H20 H 0.7274 0.9776 0.7364 0.043 Uiso 1 1 calc R
C21 C 0.5506(4) 0.98082(15) 0.58510(18) 0.0449(5) Uani 1 1 d .
H21 H 0.6611 0.9502 0.5490 0.054 Uiso 1 1 calc R
C22 C 0.3530(4) 1.00812(18) 0.52631(18) 0.0475(6) Uani 1 1 d .
H22 H 0.3260 0.9965 0.4497 0.057 Uiso 1 1 calc R
C23 C 0.1931(4) 1.0527(2) 0.57941(17) 0.0480(5) Uani 1 1 d .
H23 H 0.0548 1.0707 0.5392 0.058 Uiso 1 1 calc R
C24 C 0.2327(3) 1.07123(16) 0.69043(16) 0.0371(4) Uani 1 1 d .
H24 H 0.1230 1.1033 0.7257 0.045 Uiso 1 1 calc R
N1 N 0.1252(3) 0.71824(11) 0.83186(12) 0.0277(3) Uani 1 1 d .
N2 N 0.2926(2) 1.04569(11) 0.93190(12) 0.0254(3) Uani 1 1 d .
O1 O -0.2232(2) 0.72780(9) 0.93548(11) 0.0347(3) Uani 1 1 d .
O2 O -0.0262(2) 1.04050(9) 1.05599(11) 0.0339(3) Uani 1 1 d .
H1N H 0.044(4) 0.6713(18) 0.8505(18) 0.033(5) Uiso 1 1 d .
H2N H 0.256(3) 1.0895(16) 0.9733(16) 0.019(5) Uiso 1 1 d .

loop_
_atom_site_aniso_label
_atom_site_aniso_U_11
_atom_site_aniso_U_22
_atom_site_aniso_U_33
_atom_site_aniso_U_23
_atom_site_aniso_U_13
_atom_site_aniso_U_12
C1 0.0305(9) 0.0242(9) 0.0286(9) 0.0010(7) 0.0110(7) 0.0011(7)
C2 0.0321(9) 0.0229(8) 0.0214(8) 0.0018(7) 0.0048(7) 0.0028(7)
C3 0.0301(9) 0.0240(8) 0.0268(8) 0.0051(7) 0.0072(7) 0.0001(7)
C4 0.0315(9) 0.0259(9) 0.0277(8) 0.0024(7) 0.0113(7) 0.0021(7)
C5 0.0294(8) 0.0252(8) 0.0218(8) 0.0030(7) 0.0057(6) 0.0046(7)
C6 0.0268(8) 0.0239(8) 0.0222(8) 0.0040(7) 0.0039(6) 0.0016(7)
C7 0.0376(10) 0.0249(9) 0.0343(9) -0.0063(8) 0.0146(8) -0.0020(7)
C8 0.0821(16) 0.0265(10) 0.0373(11) -0.0006(8) 0.0245(11) 0.0022(10)
C9 0.152(3) 0.0383(13) 0.0671(17) 0.0056(13) 0.0712(19) 0.0135(16)
C10 0.0403(10) 0.0271(9) 0.0247(9) -0.0015(7) 0.0132(7) 0.0009(8)
C11 0.0391(10) 0.0356(11) 0.0296(9) -0.0025(9) 0.0099(8) 0.0014(9)
C12 0.0487(12) 0.0365(11) 0.0363(10) 0.0033(8) 0.0109(9) 0.0107(9)
C13 0.0619(14) 0.0250(9) 0.0332(10) 0.0012(8) 0.0152(10) 0.0053(9)
C14 0.0535(12) 0.0316(10) 0.0327(10) -0.0047(8) 0.0093(9) -0.0068(9)
C15 0.0411(10) 0.0303(9) 0.0311(9) -0.0034(8) 0.0070(7) -0.0004(8)
C16 0.0269(8) 0.0230(8) 0.0300(9) 0.0015(7) 0.0087(7) -0.0002(7)
C17 0.0355(10) 0.0245(9) 0.0320(9) -0.0031(7) 0.0079(8) -0.0022(7)
C18 0.0378(10) 0.0287(9) 0.0413(10) -0.0004(8) 0.0090(8) -0.0059(8)
C19 0.0352(9) 0.0205(8) 0.0295(9) 0.0014(7) 0.0099(7) -0.0042(7)
C20 0.0406(11) 0.0293(9) 0.0401(11) -0.0018(8) 0.0158(8) -0.0025(8)
C21 0.0598(14) 0.0362(11) 0.0445(12) -0.0078(9) 0.0290(10) -0.0086(10)
C22 0.0675(15) 0.0492(13) 0.0275(9) -0.0027(9) 0.0125(9) -0.0149(11)
C23 0.0494(12) 0.0605(15) 0.0329(10) 0.0059(10) 0.0013(9) -0.0073(11)
C24 0.0366(10) 0.0420(11) 0.0338(10) 0.0019(8) 0.0088(8) 0.0025(9)
N1 0.0339(8) 0.0211(7) 0.0295(8) -0.0004(6) 0.0098(6) -0.0017(7)
N2 0.0318(8) 0.0213(7) 0.0246(7) -0.0008(6) 0.0090(6) 0.0016(6)
O1 0.0378(7) 0.0233(6) 0.0455(8) 0.0004(5) 0.0150(6) -0.0041(6)
O2 0.0426(7) 0.0257(6) 0.0360(7) -0.0078(6) 0.0155(5) -0.0005(6)

loop_
_atom_type_symbol
_atom_type_description
_atom_type_scat_dispersion_real
_atom_type_scat_dispersion_imag
_atom_type_scat_source
C C 0.0181 0.0091 'International Tables Vol C Tables 4.2.6.8 and 6.1.1.4'
H H 0.0000 0.0000 'International Tables Vol C Tables 4.2.6.8 and 6.1.1.4'
N N 0.0311 0.0180 'International Tables Vol C Tables 4.2.6.8 and 6.1.1.4'
O O 0.0492 0.0322 'International Tables Vol C Tables 4.2.6.8 and 6.1.1.4'

loop_
_geom_angle_atom_site_label_1
_geom_angle_atom_site_label_2
_geom_angle_atom_site_label_3
_geom_angle
C6 C1 C2 119.17(15)
C6 C1 H1 120.4
C2 C1 H1 120.4
N1 C2 C1 125.15(16)
N1 C2 C3 113.20(15)
C1 C2 C3 121.65(15)
O1 C3 C4 126.58(16)
O1 C3 C2 116.17(15)
C4 C3 C2 117.25(15)
C3 C4 C5 122.90(15)
C3 C4 H4 118.5
C5 C4 H4 118.5
O2 C5 C4 126.11(16)
O2 C5 C6 116.24(16)
C4 C5 C6 117.62(15)
N2 C6 C1 125.64(15)
N2 C6 C5 113.33(15)
C1 C6 C5 121.03(15)
N1 C7 C10 109.84(15)
N1 C7 C8 109.75(16)
C10 C7 C8 112.11(16)
N1 C7 H7 108.4
C10 C7 H7 108.4
C8 C7 H7 108.4
C9 C8 C7 112.8(2)
C9 C8 H8A 109.0
C7 C8 H8A 109.0
C9 C8 H8B 109.0
C7 C8 H8B 109.0
H8A C8 H8B 107.8
C8 C9 H9A 109.5
C8 C9 H9B 109.5
H9A C9 H9B 109.5
C8 C9 H9C 109.5
H9A C9 H9C 109.5
H9B C9 H9C 109.5
C11 C10 C15 118.97(18)
C11 C10 C7 120.04(17)
C15 C10 C7 120.98(18)
C12 C11 C10 120.4(2)
C12 C11 H11 119.8
C10 C11 H11 119.8
C13 C12 C11 120.4(2)
C13 C12 H12 119.8
C11 C12 H12 119.8
C12 C13 C14 119.59(19)
C12 C13 H13 120.2
C14 C13 H13 120.2
C13 C14 C15 120.2(2)
C13 C14 H14 119.9
C15 C14 H14 119.9
C14 C15 C10 120.41(19)
C14 C15 H15 119.8
C10 C15 H15 119.8
N2 C16 C19 112.31(14)
N2 C16 C17 107.99(14)
C19 C16 C17 111.44(14)
N2 C16 H16 108.3
C19 C16 H16 108.3
C17 C16 H16 108.3
C18 C17 C16 112.66(15)
C18 C17 H17A 109.1
C16 C17 H17A 109.1
C18 C17 H17B 109.1
C16 C17 H17B 109.1
H17A C17 H17B 107.8
C17 C18 H18A 109.5
C17 C18 H18B 109.5
H18A C18 H18B 109.5
C17 C18 H18C 109.5
H18A C18 H18C 109.5
H18B C18 H18C 109.5
C24 C19 C20 118.35(17)
C24 C19 C16 121.82(16)
C20 C19 C16 119.78(17)
C21 C20 C19 120.8(2)
C21 C20 H20 119.6
C19 C20 H20 119.6
C22 C21 C20 120.46(19)
C22 C21 H21 119.8
C20 C21 H21 119.8
C21 C22 C23 119.41(19)
C21 C22 H22 120.3
C23 C22 H22 120.3
C24 C23 C22 120.6(2)
C24 C23 H23 119.7
C22 C23 H23 119.7
C23 C24 C19 120.39(19)
C23 C24 H24 119.8
C19 C24 H24 119.8
C2 N1 C7 125.61(16)
C2 N1 H1N 115.2(15)
C7 N1 H1N 118.9(15)
C6 N2 C16 125.44(16)
C6 N2 H2N 117.0(13)
C16 N2 H2N 117.2(13)

loop_
_geom_bond_atom_site_label_1
_geom_bond_atom_site_label_2
_geom_bond_distance
C1 C6 1.386(3)
C1 C2 1.391(3)
C1 H1 0.9500
C2 N1 1.315(2)
C2 C3 1.532(2)
C3 O1 1.247(2)
C3 C4 1.391(3)
C4 C5 1.397(3)
C4 H4 0.9500
C5 O2 1.241(2)
C5 C6 1.537(2)
C6 N2 1.317(2)
C7 N1 1.470(2)
C7 C10 1.517(3)
C7 C8 1.535(3)
C7 H7 1.0000
C8 C9 1.516(3)
C8 H8A 0.9900
C8 H8B 0.9900
C9 H9A 0.9800
C9 H9B 0.9800
C9 H9C 0.9800
C10 C11 1.388(3)
C10 C15 1.391(3)
C11 C12 1.384(3)
C11 H11 0.9500
C12 C13 1.381(3)
C12 H12 0.9500
C13 C14 1.384(3)
C13 H13 0.9500
C14 C15 1.385(3)
C14 H14 0.9500
C15 H15 0.9500
C16 N2 1.471(2)
C16 C19 1.518(2)
C16 C17 1.535(2)
C16 H16 1.0000
C17 C18 1.522(2)
C17 H17A 0.9900
C17 H17B 0.9900
C18 H18A 0.9800
C18 H18B 0.9800
C18 H18C 0.9800
C19 C24 1.388(3)
C19 C20 1.391(3)
C20 C21 1.380(3)
C20 H20 0.9500
C21 C22 1.370(4)
C21 H21 0.9500
C22 C23 1.381(4)
C22 H22 0.9500
C23 C24 1.381(3)
C23 H23 0.9500
C24 H24 0.9500
N1 H1N 0.86(3)
N2 H2N 0.84(2)

loop_
_geom_hbond_atom_site_label_D
_geom_hbond_atom_site_label_H
_geom_hbond_atom_site_label_A
_geom_hbond_distance_DH
_geom_hbond_distance_HA
_geom_hbond_distance_DA
_geom_hbond_angle_DHA
_geom_hbond_site_symmetry_A
N1 H1N O2 0.86(3) 2.16(3) 2.931(2) 147.7(19) 2_547
N2 H2N O1 0.84(2) 2.25(2) 3.072(2) 165.3(17) 2_557

loop_
_geom_torsion_atom_site_label_1
_geom_torsion_atom_site_label_2
_geom_torsion_atom_site_label_3
_geom_torsion_atom_site_label_4
_geom_torsion
C6 C1 C2 N1 179.08(17)
C6 C1 C2 C3 0.1(2)
N1 C2 C3 O1 -3.5(2)
C1 C2 C3 O1 175.52(16)
N1 C2 C3 C4 175.85(16)
C1 C2 C3 C4 -5.1(2)
O1 C3 C4 C5 -175.92(17)
C2 C3 C4 C5 4.8(2)
C3 C4 C5 O2 178.17(17)
C3 C4 C5 C6 0.0(2)
C2 C1 C6 N2 -174.99(16)
C2 C1 C6 C5 5.0(3)
O2 C5 C6 N2 -3.6(2)
C4 C5 C6 N2 174.69(15)
O2 C5 C6 C1 176.42(16)
C4 C5 C6 C1 -5.3(2)
N1 C7 C8 C9 177.6(2)
C10 C7 C8 C9 -60.1(3)
N1 C7 C10 C11 -118.17(18)
C8 C7 C10 C11 119.5(2)
N1 C7 C10 C15 62.9(2)
C8 C7 C10 C15 -59.4(2)
C15 C10 C11 C12 1.1(3)
C7 C10 C11 C12 -177.85(18)
C10 C11 C12 C13 -0.1(3)
C11 C12 C13 C14 -0.7(3)
C12 C13 C14 C15 0.6(3)
C13 C14 C15 C10 0.4(3)
C11 C10 C15 C14 -1.2(3)
C7 C10 C15 C14 177.68(17)
N2 C16 C17 C18 177.16(15)
C19 C16 C17 C18 -59.0(2)
N2 C16 C19 C24 43.9(2)
C17 C16 C19 C24 -77.4(2)
N2 C16 C19 C20 -138.66(17)
C17 C16 C19 C20 100.02(19)
C24 C19 C20 C21 0.3(3)
C16 C19 C20 C21 -177.26(17)
C19 C20 C21 C22 -0.7(3)
C20 C21 C22 C23 0.0(3)
C21 C22 C23 C24 1.1(4)
C22 C23 C24 C19 -1.6(3)
C20 C19 C24 C23 0.9(3)
C16 C19 C24 C23 178.33(19)
C1 C2 N1 C7 -4.6(3)
C3 C2 N1 C7 174.45(16)
C10 C7 N1 C2 162.88(17)
C8 C7 N1 C2 -73.4(2)
C1 C6 N2 C16 -1.2(3)
C5 C6 N2 C16 178.81(14)
C19 C16 N2 C6 56.7(2)
C17 C16 N2 C6 180.00(16)
